data_2019164
loop_
_publ_author_name
'Sridhar, Balasubramanian'
'Ravikumar, Krishnan'
'Hariharakrishnan, Venkatasubramanian'

_publ_section_title
;
 Zolmitriptan oxalate and zolmitriptan camphorsulfonate: the first
 structural study of salt complexes of the antimigraine drug zolmitriptan
;
_journal_coeditor_code CU3036
_journal_issue 10
_journal_name_full 'Acta Crystallographica Section C'
_journal_page_first 1186
_journal_page_last 1191
_journal_paper_doi 10.1107/S0108270113024323
_journal_volume 69
_journal_year 2013
_chemical_formula_iupac 'C16 H22 N3 O2 + , C10 H15 O4 S -'
_chemical_formula_moiety 'C16 H22 N3 O2 +, C10 H15 O4 S -'
_chemical_formula_sum 'C26 H37 N3 O6 S'
_chemical_formula_weight 519.65
_chemical_name_common 'Zolmitriptan camphor sulfonate'
_chemical_name_systematic
;Dimethyl(2-{5-[(2-oxo-1,3-oxazolidin-4-yl)methyl]-1<i>H</i>-indol-3-yl}ethyl)azanium
{2-hydroxy-7,7-dimethylbicyclo[2.2.1]heptan-1-yl}methanesulfonate
;
_space_group_IT_number 19
_symmetry_cell_setting orthorhombic
_symmetry_space_group_name_Hall 'P 2ac 2ab'
_symmetry_space_group_name_H-M 'P 21 21 21'
_atom_sites_solution_hydrogens geom
_atom_sites_solution_primary direct
_atom_sites_solution_secondary difmap
_audit_creation_method SHELXL97
_cell_angle_alpha 90.00
_cell_angle_beta 90.00
_cell_angle_gamma 90.00
_cell_formula_units_Z 4
_cell_length_a 9.5992(15)
_cell_length_b 16.361(3)
_cell_length_c 16.927(2)
_cell_measurement_reflns_used 1398
_cell_measurement_temperature 294(2)
_cell_measurement_theta_max 20.49
_cell_measurement_theta_min 2.44
_cell_volume 2658.4(7)
_computing_cell_refinement 'SAINT (Bruker, 2001)'
_computing_data_collection 'SMART (Bruker, 2001)'
_computing_data_reduction 'SAINT (Bruker, 2001)'
_computing_molecular_graphics 'DIAMOND (Brandenburg & Putz, 2005)'
_computing_publication_material 'SHELXL97 (Sheldrick, 2008)'
_computing_structure_refinement 'SHELXL97 (Sheldrick, 2008)'
_computing_structure_solution 'SHELXS97 (Sheldrick, 2008)'
_diffrn_ambient_temperature 294(2)
_diffrn_measured_fraction_theta_full 1.000
_diffrn_measured_fraction_theta_max 0.993
_diffrn_measurement_device 'Bruker SMART APEX CCD area-detector'
_diffrn_measurement_device_type 'Bruker SMART APEX CCD area-detector'
_diffrn_measurement_method \w
_diffrn_radiation_monochromator graphite
_diffrn_radiation_source 'fine-focus sealed tube'
_diffrn_radiation_type MoK\a
_diffrn_radiation_wavelength 0.71073
_diffrn_reflns_av_R_equivalents 0.0483
_diffrn_reflns_av_sigmaI/netI 0.0422
_diffrn_reflns_limit_h_max 12
_diffrn_reflns_limit_h_min -12
_diffrn_reflns_limit_k_max 21
_diffrn_reflns_limit_k_min -21
_diffrn_reflns_limit_l_max 21
_diffrn_reflns_limit_l_min -21
_diffrn_reflns_number 31108
_diffrn_reflns_theta_full 25.00
_diffrn_reflns_theta_max 27.99
_diffrn_reflns_theta_min 1.73
_diffrn_standards_number 0
_exptl_absorpt_coefficient_mu 0.167
_exptl_absorpt_correction_type none
_exptl_crystal_colour colourless
_exptl_crystal_density_diffrn 1.298
_exptl_crystal_density_method 'not measured'
_exptl_crystal_description needle
_exptl_crystal_F_000 1112
_exptl_crystal_size_max 0.17
_exptl_crystal_size_mid 0.12
_exptl_crystal_size_min 0.09
_refine_diff_density_max 0.320
_refine_diff_density_min -0.164
_refine_ls_abs_structure_details 'Flack & Bernardinelli (2000), with 2812 Friedel pairs'
_refine_ls_abs_structure_Flack 0.00(9)
_refine_ls_extinction_method none
_refine_ls_goodness_of_fit_ref 1.104
_refine_ls_hydrogen_treatment mixed
_refine_ls_matrix_type full
_refine_ls_number_parameters 341
_refine_ls_number_reflns 6314
_refine_ls_number_restraints 0
_refine_ls_restrained_S_all 1.104
_refine_ls_R_factor_all 0.0761
_refine_ls_R_factor_gt 0.0618
_refine_ls_shift/su_max 0.000
_refine_ls_shift/su_mean 0.000
_refine_ls_structure_factor_coef Fsqd
_refine_ls_weighting_details 'calc w = 1/[\s^2^(Fo^2^)+(0.0582P)^2^+0.5005P] where P=(Fo^2^+2Fc^2^)/3'
_refine_ls_weighting_scheme calc
_refine_ls_wR_factor_gt 0.1264
_refine_ls_wR_factor_ref 0.1324
_reflns_number_gt 5280
_reflns_number_total 6314
_reflns_threshold_expression I>2\s(I)
_cod_data_source_file cu3036.cif
_cod_data_source_block II
_cod_database_code 2019164

loop_
_symmetry_equiv_pos_as_xyz
'x, y, z'
'-x+1/2, -y, z+1/2'
'-x, y+1/2, -z+1/2'
'x+1/2, -y+1/2, -z'

loop_
_atom_site_type_symbol
_atom_site_label
_atom_site_fract_x
_atom_site_fract_y
_atom_site_fract_z
_atom_site_U_iso_or_equiv
_atom_site_adp_type
_atom_site_calc_flag
_atom_site_refinement_flags
_atom_site_occupancy
_atom_site_symmetry_multiplicity
C C1 -0.0768(3) 0.5166(2) 0.48754(18) 0.0563(8) Uani d . 1 1
H H1 -0.1409 0.5592 0.4858 0.068 Uiso calc R 1 1
C C2 -0.0661(3) 0.46101(16) 0.54777(15) 0.0415(6) Uani d . 1 1
C C3 0.0456(3) 0.40754(16) 0.52645(14) 0.0389(6) Uani d . 1 1
C C4 0.1087(3) 0.34038(15) 0.56393(14) 0.0381(6) Uani d . 1 1
H H4 0.0733 0.3210 0.6115 0.046 Uiso calc R 1 1
C C5 0.2239(3) 0.30303(17) 0.53001(16) 0.0454(7) Uani d . 1 1
C C6 0.2724(4) 0.3318(2) 0.45648(17) 0.0588(9) Uani d . 1 1
H H6 0.3489 0.3062 0.4336 0.071 Uiso calc R 1 1
C C7 0.2118(4) 0.3958(2) 0.41731(16) 0.0606(9) Uani d . 1 1
H H7 0.2451 0.4129 0.3684 0.073 Uiso calc R 1 1
C C8 0.0986(3) 0.43466(18) 0.45303(15) 0.0476(7) Uani d . 1 1
C C9 -0.1475(3) 0.45724(17) 0.62329(16) 0.0441(6) Uani d . 1 1
H H9A -0.1889 0.4035 0.6290 0.053 Uiso calc R 1 1
H H9B -0.2220 0.4972 0.6219 0.053 Uiso calc R 1 1
C C10 -0.0528(3) 0.47443(15) 0.69317(14) 0.0376(6) Uani d . 1 1
H H10A 0.0312 0.4419 0.6877 0.045 Uiso calc R 1 1
H H10B -0.0257 0.5315 0.6919 0.045 Uiso calc R 1 1
C C11 -0.2416(3) 0.5081(2) 0.78690(19) 0.0570(8) Uani d . 1 1
H H11A -0.2708 0.5011 0.8407 0.085 Uiso calc R 1 1
H H11B -0.3158 0.4922 0.7521 0.085 Uiso calc R 1 1
H H11C -0.2184 0.5644 0.7778 0.085 Uiso calc R 1 1
C C12 -0.0137(4) 0.46369(19) 0.83555(17) 0.0582(8) Uani d . 1 1
H H12A 0.0173 0.5193 0.8392 0.087 Uiso calc R 1 1
H H12B 0.0643 0.4289 0.8243 0.087 Uiso calc R 1 1
H H12C -0.0552 0.4476 0.8847 0.087 Uiso calc R 1 1
C C13 0.2974(3) 0.23536(18) 0.57302(18) 0.0545(8) Uani d . 1 1
H H13A 0.3480 0.2028 0.5346 0.065 Uiso calc R 1 1
H H13B 0.2277 0.2003 0.5969 0.065 Uiso calc R 1 1
C C14 0.3990(3) 0.26222(18) 0.63721(18) 0.0507(7) Uani d . 1 1
H H14 0.4443 0.2137 0.6594 0.061 Uiso calc R 1 1
C C15 0.5111(3) 0.3232(2) 0.6119(2) 0.0620(8) Uani d . 1 1
H H15A 0.6009 0.2963 0.6079 0.074 Uiso calc R 1 1
H H15B 0.4883 0.3468 0.5609 0.074 Uiso calc R 1 1
C C16 0.4055(3) 0.37482(18) 0.72109(17) 0.0493(7) Uani d . 1 1
N N1 0.0205(3) 0.50032(18) 0.43012(15) 0.0629(8) Uani d . 1 1
H H1N 0.033(3) 0.5304(17) 0.3909(18) 0.045(8) Uiso d . 1 1
N N2 -0.1176(2) 0.45637(13) 0.77153(14) 0.0409(5) Uani d . 1 1
H H2N -0.140(3) 0.410(2) 0.7665(18) 0.055(9) Uiso d . 1 1
N N3 0.3355(3) 0.30845(16) 0.70100(14) 0.0475(6) Uani d . 1 1
H H3N 0.267(3) 0.2929(18) 0.7295(17) 0.045(8) Uiso d . 1 1
O O1 0.5145(2) 0.38531(14) 0.67156(14) 0.0645(6) Uani d . 1 1
O O2 0.3834(3) 0.42235(15) 0.77492(14) 0.0745(7) Uani d . 1 1
C C17 -0.1137(3) 0.19909(16) 0.86265(14) 0.0408(6) Uani d . 1 1
H H17A -0.0781 0.1468 0.8807 0.049 Uiso calc R 1 1
H H17B -0.0861 0.2398 0.9013 0.049 Uiso calc R 1 1
C C18 -0.2717(3) 0.19445(14) 0.86231(14) 0.0348(5) Uani d . 1 1
C C19 -0.3411(3) 0.14104(17) 0.92874(16) 0.0435(6) Uani d . 1 1
C C20 -0.4911(3) 0.1638(2) 0.9037(2) 0.0604(8) Uani d . 1 1
H H20 -0.5641 0.1395 0.9366 0.072 Uiso calc R 1 1
C C21 -0.4904(4) 0.2560(2) 0.9033(2) 0.0783(11) Uani d . 1 1
H H21A -0.5111 0.2777 0.9553 0.094 Uiso calc R 1 1
H H21B -0.5571 0.2775 0.8656 0.094 Uiso calc R 1 1
C C22 -0.3429(4) 0.27545(19) 0.87891(19) 0.0620(9) Uani d . 1 1
C C23 -0.4940(4) 0.1362(3) 0.8170(2) 0.0751(10) Uani d . 1 1
H H23A -0.5663 0.1643 0.7876 0.090 Uiso calc R 1 1
H H23B -0.5083 0.0777 0.8128 0.090 Uiso calc R 1 1
C C24 -0.3464(3) 0.1611(2) 0.78774(17) 0.0558(8) Uani d . 1 1
H H24A -0.2972 0.1143 0.7664 0.067 Uiso calc R 1 1
H H24B -0.3525 0.2029 0.7472 0.067 Uiso calc R 1 1
C C25 -0.3082(4) 0.0502(2) 0.9218(3) 0.0792(12) Uani d . 1 1
H H25A -0.2127 0.0409 0.9360 0.119 Uiso calc R 1 1
H H25B -0.3235 0.0326 0.8684 0.119 Uiso calc R 1 1
H H25C -0.3678 0.0199 0.9566 0.119 Uiso calc R 1 1
C C26 -0.3051(4) 0.1701(3) 1.01219(18) 0.0801(12) Uani d . 1 1
H H26A -0.3063 0.2288 1.0137 0.120 Uiso calc R 1 1
H H26B -0.2140 0.1508 1.0263 0.120 Uiso calc R 1 1
H H26C -0.3723 0.1490 1.0489 0.120 Uiso calc R 1 1
O O3 -0.0361(2) 0.15236(11) 0.72175(11) 0.0573(5) Uani d . 1 1
O O4 0.1100(3) 0.2448(2) 0.79331(14) 0.1048(11) Uani d . 1 1
O O5 -0.1058(3) 0.29142(12) 0.73597(13) 0.0749(8) Uani d . 1 1
O O6 -0.2914(4) 0.34217(14) 0.8749(2) 0.1083(12) Uani d . 1 1
S S1 -0.02957(8) 0.22350(4) 0.77060(4) 0.04460(18) Uani d . 1 1

loop_
_atom_site_aniso_label
_atom_site_aniso_U_11
_atom_site_aniso_U_22
_atom_site_aniso_U_33
_atom_site_aniso_U_12
_atom_site_aniso_U_13
_atom_site_aniso_U_23
C1 0.0593(19) 0.0592(18) 0.0505(17) -0.0088(15) -0.0212(15) 0.0166(15)
C2 0.0432(15) 0.0447(15) 0.0365(13) -0.0087(12) -0.0120(11) 0.0081(11)
C3 0.0436(14) 0.0465(14) 0.0265(11) -0.0161(12) -0.0052(10) -0.0010(10)
C4 0.0453(14) 0.0422(14) 0.0267(11) -0.0141(12) -0.0002(11) -0.0047(10)
C5 0.0464(15) 0.0500(15) 0.0397(14) -0.0106(13) 0.0026(12) -0.0189(12)
C6 0.0571(18) 0.080(2) 0.0391(15) -0.0181(17) 0.0099(14) -0.0234(16)
C7 0.069(2) 0.086(2) 0.0270(13) -0.0355(19) 0.0087(14) -0.0131(15)
C8 0.0574(17) 0.0586(17) 0.0267(12) -0.0257(15) -0.0096(12) 0.0046(12)
C9 0.0379(14) 0.0460(15) 0.0483(15) 0.0014(12) -0.0050(12) 0.0090(12)
C10 0.0427(14) 0.0321(12) 0.0381(13) -0.0045(11) 0.0017(11) 0.0039(10)
C11 0.0527(17) 0.0578(18) 0.0604(19) 0.0066(14) 0.0148(14) -0.0020(15)
C12 0.076(2) 0.0569(18) 0.0416(15) -0.0020(16) -0.0107(15) 0.0068(13)
C13 0.0559(18) 0.0446(16) 0.0631(18) 0.0028(14) 0.0102(14) -0.0240(14)
C14 0.0463(16) 0.0484(16) 0.0575(17) 0.0079(13) 0.0056(13) -0.0049(14)
C15 0.0440(17) 0.077(2) 0.0649(19) -0.0053(16) 0.0100(15) -0.0075(17)
C16 0.0509(16) 0.0526(16) 0.0443(16) 0.0047(14) -0.0071(14) 0.0004(14)
N1 0.0788(19) 0.0745(18) 0.0354(13) -0.0276(16) -0.0188(13) 0.0234(13)
N2 0.0527(14) 0.0253(10) 0.0448(12) -0.0034(10) 0.0037(11) 0.0049(10)
N3 0.0419(13) 0.0567(14) 0.0440(13) -0.0070(11) 0.0081(11) -0.0072(11)
O1 0.0548(14) 0.0652(13) 0.0734(14) -0.0148(11) 0.0107(12) -0.0099(11)
O2 0.0937(18) 0.0658(14) 0.0641(14) -0.0052(13) 0.0040(14) -0.0220(12)
C17 0.0480(15) 0.0470(15) 0.0273(12) -0.0089(12) 0.0093(11) 0.0026(11)
C18 0.0429(13) 0.0299(11) 0.0317(12) -0.0003(10) 0.0062(10) 0.0021(10)
C19 0.0394(14) 0.0481(15) 0.0429(14) -0.0086(12) -0.0015(11) 0.0141(12)
C20 0.0378(16) 0.080(2) 0.0634(19) -0.0016(15) 0.0032(14) 0.0246(17)
C21 0.073(2) 0.083(2) 0.079(2) 0.031(2) 0.029(2) 0.0216(19)
C22 0.085(2) 0.0398(16) 0.0612(19) 0.0119(17) 0.0350(17) 0.0041(15)
C23 0.050(2) 0.102(3) 0.074(2) -0.0079(19) -0.0205(17) 0.013(2)
C24 0.0520(17) 0.073(2) 0.0422(16) 0.0025(15) -0.0098(13) 0.0023(15)
C25 0.070(2) 0.054(2) 0.115(3) -0.0042(17) -0.005(2) 0.041(2)
C26 0.065(2) 0.136(3) 0.0394(17) -0.029(2) 0.0016(16) 0.021(2)
O3 0.0829(14) 0.0450(10) 0.0439(11) 0.0185(10) 0.0155(11) 0.0001(9)
O4 0.0706(17) 0.185(3) 0.0594(15) -0.056(2) 0.0212(13) -0.0065(18)
O5 0.138(2) 0.0327(10) 0.0540(12) 0.0138(12) 0.0425(14) 0.0078(9)
O6 0.155(3) 0.0355(12) 0.134(3) 0.0033(16) 0.089(2) -0.0099(14)
S1 0.0568(4) 0.0423(3) 0.0347(3) -0.0072(3) 0.0152(3) 0.0009(3)

loop_
_atom_type_symbol
_atom_type_description
_atom_type_scat_dispersion_real
_atom_type_scat_dispersion_imag
_atom_type_scat_source
C C 0.0033 0.0016 'International Tables Vol C Tables 4.2.6.8 and 6.1.1.4'
H H 0.0000 0.0000 'International Tables Vol C Tables 4.2.6.8 and 6.1.1.4'
N N 0.0061 0.0033 'International Tables Vol C Tables 4.2.6.8 and 6.1.1.4'
O O 0.0106 0.0060 'International Tables Vol C Tables 4.2.6.8 and 6.1.1.4'
S S 0.1246 0.1234 'International Tables Vol C Tables 4.2.6.8 and 6.1.1.4'

loop_
_geom_angle_atom_site_label_1
_geom_angle_atom_site_label_2
_geom_angle_atom_site_label_3
_geom_angle
C2 C1 N1 110.3(3)
C2 C1 H1 124.9
N1 C1 H1 124.9
C1 C2 C3 105.9(3)
C1 C2 C9 128.5(3)
C3 C2 C9 125.5(2)
C4 C3 C8 119.1(3)
C4 C3 C2 133.4(2)
C8 C3 C2 107.4(2)
C5 C4 C3 120.1(2)
C5 C4 H4 120.0
C3 C4 H4 120.0
C4 C5 C6 118.8(3)
C4 C5 C13 119.9(3)
C6 C5 C13 121.3(3)
C7 C6 C5 122.9(3)
C7 C6 H6 118.6
C5 C6 H6 118.6
C6 C7 C8 118.0(3)
C6 C7 H7 121.0
C8 C7 H7 121.0
N1 C8 C7 131.4(3)
N1 C8 C3 107.4(3)
C7 C8 C3 121.2(3)
C2 C9 C10 110.2(2)
C2 C9 H9A 109.6
C10 C9 H9A 109.6
C2 C9 H9B 109.6
C10 C9 H9B 109.6
H9A C9 H9B 108.1
N2 C10 C9 113.9(2)
N2 C10 H10A 108.8
C9 C10 H10A 108.8
N2 C10 H10B 108.8
C9 C10 H10B 108.8
H10A C10 H10B 107.7
N2 C11 H11A 109.5
N2 C11 H11B 109.5
H11A C11 H11B 109.5
N2 C11 H11C 109.5
H11A C11 H11C 109.5
H11B C11 H11C 109.5
N2 C12 H12A 109.5
N2 C12 H12B 109.5
H12A C12 H12B 109.5
N2 C12 H12C 109.5
H12A C12 H12C 109.5
H12B C12 H12C 109.5
C5 C13 C14 115.7(2)
C5 C13 H13A 108.4
C14 C13 H13A 108.4
C5 C13 H13B 108.4
C14 C13 H13B 108.4
H13A C13 H13B 107.4
N3 C14 C13 114.3(2)
N3 C14 C15 99.4(2)
C13 C14 C15 116.0(3)
N3 C14 H14 108.9
C13 C14 H14 108.9
C15 C14 H14 108.9
O1 C15 C14 106.3(2)
O1 C15 H15A 110.5
C14 C15 H15A 110.5
O1 C15 H15B 110.5
C14 C15 H15B 110.5
H15A C15 H15B 108.7
O2 C16 N3 129.0(3)
O2 C16 O1 121.3(3)
N3 C16 O1 109.8(3)
C8 N1 C1 108.9(2)
C8 N1 H1N 128(2)
C1 N1 H1N 123(2)
C12 N2 C11 111.5(2)
C12 N2 C10 110.7(2)
C11 N2 C10 112.2(2)
C12 N2 H2N 110(2)
C11 N2 H2N 111(2)
C10 N2 H2N 102(2)
C16 N3 C14 113.9(3)
C16 N3 H3N 119(2)
C14 N3 H3N 126(2)
C16 O1 C15 109.2(2)
C18 C17 S1 117.12(19)
C18 C17 H17A 108.0
S1 C17 H17A 108.0
C18 C17 H17B 108.0
S1 C17 H17B 108.0
H17A C17 H17B 107.3
C22 C18 C17 113.9(2)
C22 C18 C24 104.5(3)
C17 C18 C24 118.9(2)
C22 C18 C19 99.3(2)
C17 C18 C19 116.6(2)
C24 C18 C19 101.0(2)
C25 C19 C26 109.1(3)
C25 C19 C20 114.0(3)
C26 C19 C20 112.9(3)
C25 C19 C18 113.5(3)
C26 C19 C18 113.0(2)
C20 C19 C18 93.7(2)
C21 C20 C23 106.9(3)
C21 C20 C19 103.8(3)
C23 C20 C19 102.0(3)
C21 C20 H20 114.3
C23 C20 H20 114.3
C19 C20 H20 114.3
C20 C21 C22 102.5(3)
C20 C21 H21A 111.3
C22 C21 H21A 111.3
C20 C21 H21B 111.3
C22 C21 H21B 111.3
H21A C21 H21B 109.2
O6 C22 C21 126.5(3)
O6 C22 C18 126.7(3)
C21 C22 C18 106.8(3)
C20 C23 C24 102.2(3)
C20 C23 H23A 111.3
C24 C23 H23A 111.3
C20 C23 H23B 111.3
C24 C23 H23B 111.3
H23A C23 H23B 109.2
C18 C24 C23 104.7(2)
C18 C24 H24A 110.8
C23 C24 H24A 110.8
C18 C24 H24B 110.8
C23 C24 H24B 110.8
H24A C24 H24B 108.9
C19 C25 H25A 109.5
C19 C25 H25B 109.5
H25A C25 H25B 109.5
C19 C25 H25C 109.5
H25A C25 H25C 109.5
H25B C25 H25C 109.5
C19 C26 H26A 109.5
C19 C26 H26B 109.5
H26A C26 H26B 109.5
C19 C26 H26C 109.5
H26A C26 H26C 109.5
H26B C26 H26C 109.5
O3 S1 O4 113.13(18)
O3 S1 O5 111.55(13)
O4 S1 O5 113.1(2)
O3 S1 C17 107.50(12)
O4 S1 C17 103.92(14)
O5 S1 C17 107.01(13)

loop_
_geom_bond_atom_site_label_1
_geom_bond_atom_site_label_2
_geom_bond_distance
C1 C2 1.370(4)
C1 N1 1.374(4)
C1 H1 0.9300
C2 C3 1.430(4)
C2 C9 1.499(4)
C3 C4 1.406(4)
C3 C8 1.414(4)
C4 C5 1.388(4)
C4 H4 0.9300
C5 C6 1.410(4)
C5 C13 1.501(4)
C6 C7 1.369(5)
C6 H6 0.9300
C7 C8 1.396(5)
C7 H7 0.9300
C8 N1 1.366(4)
C9 C10 1.518(4)
C9 H9A 0.9700
C9 H9B 0.9700
C10 N2 1.495(3)
C10 H10A 0.9700
C10 H10B 0.9700
C11 N2 1.483(4)
C11 H11A 0.9600
C11 H11B 0.9600
C11 H11C 0.9600
C12 N2 1.478(4)
C12 H12A 0.9600
C12 H12B 0.9600
C12 H12C 0.9600
C13 C14 1.525(4)
C13 H13A 0.9700
C13 H13B 0.9700
C14 N3 1.452(4)
C14 C15 1.528(4)
C14 H14 0.9800
C15 O1 1.433(4)
C15 H15A 0.9700
C15 H15B 0.9700
C16 O2 1.217(4)
C16 N3 1.321(4)
C16 O1 1.351(4)
N1 H1N 0.83(3)
N2 H2N 0.79(3)
N3 H3N 0.85(3)
C17 C18 1.519(4)
C17 S1 1.800(2)
C17 H17A 0.9700
C17 H17B 0.9700
C18 C22 1.517(4)
C18 C24 1.551(4)
C18 C19 1.572(3)
C19 C25 1.524(4)
C19 C26 1.530(4)
C19 C20 1.547(4)
C20 C21 1.508(5)
C20 C23 1.535(5)
C20 H20 0.9800
C21 C22 1.509(5)
C21 H21A 0.9700
C21 H21B 0.9700
C22 O6 1.200(4)
C23 C24 1.555(5)
C23 H23A 0.9700
C23 H23B 0.9700
C24 H24A 0.9700
C24 H24B 0.9700
C25 H25A 0.9600
C25 H25B 0.9600
C25 H25C 0.9600
C26 H26A 0.9600
C26 H26B 0.9600
C26 H26C 0.9600
O3 S1 1.429(2)
O4 S1 1.437(3)
O5 S1 1.454(2)

loop_
_geom_hbond_atom_site_label_D
_geom_hbond_atom_site_label_H
_geom_hbond_atom_site_label_A
_geom_hbond_site_symmetry_A
_geom_hbond_distance_DH
_geom_hbond_distance_HA
_geom_hbond_distance_DA
_geom_hbond_angle_DHA
N1 H1N O2 2_564 0.83(3) 2.26(3) 3.059(4) 161(3)
N2 H2N O5 . 0.79(3) 2.03(3) 2.767(3) 154(3)
N3 H3N O4 . 0.85(3) 2.01(3) 2.866(3) 174(3)

loop_
_geom_torsion_atom_site_label_1
_geom_torsion_atom_site_label_2
_geom_torsion_atom_site_label_3
_geom_torsion_atom_site_label_4
_geom_torsion
N1 C1 C2 C3 0.5(3)
N1 C1 C2 C9 177.7(2)
C1 C2 C3 C4 178.3(3)
C9 C2 C3 C4 0.9(4)
C1 C2 C3 C8 0.6(3)
C9 C2 C3 C8 -176.8(2)
C8 C3 C4 C5 1.8(3)
C2 C3 C4 C5 -175.7(3)
C3 C4 C5 C6 -2.3(4)
C3 C4 C5 C13 175.5(2)
C4 C5 C6 C7 0.8(4)
C13 C5 C6 C7 -176.9(3)
C5 C6 C7 C8 1.1(4)
C6 C7 C8 N1 177.9(3)
C6 C7 C8 C3 -1.6(4)
C4 C3 C8 N1 -179.5(2)
C2 C3 C8 N1 -1.4(3)
C4 C3 C8 C7 0.2(4)
C2 C3 C8 C7 178.3(2)
C1 C2 C9 C10 -113.1(3)
C3 C2 C9 C10 63.7(3)
C2 C9 C10 N2 -168.9(2)
C4 C5 C13 C14 -80.6(3)
C6 C5 C13 C14 97.2(3)
C5 C13 C14 N3 60.9(3)
C5 C13 C14 C15 -53.9(3)
N3 C14 C15 O1 10.8(3)
C13 C14 C15 O1 133.9(3)
C7 C8 N1 C1 -177.9(3)
C3 C8 N1 C1 1.6(3)
C2 C1 N1 C8 -1.3(3)
C9 C10 N2 C12 172.2(2)
C9 C10 N2 C11 -62.5(3)
O2 C16 N3 C14 -175.0(3)
O1 C16 N3 C14 4.7(3)
C13 C14 N3 C16 -134.0(3)
C15 C14 N3 C16 -9.7(3)
O2 C16 O1 C15 -177.1(3)
N3 C16 O1 C15 3.2(3)
C14 C15 O1 C16 -9.2(3)
S1 C17 C18 C22 -88.9(3)
S1 C17 C18 C24 34.9(3)
S1 C17 C18 C19 156.25(19)
C22 C18 C19 C25 171.4(3)
C17 C18 C19 C25 -65.7(3)
C24 C18 C19 C25 64.6(3)
C22 C18 C19 C26 -63.6(3)
C17 C18 C19 C26 59.3(3)
C24 C18 C19 C26 -170.4(3)
C22 C18 C19 C20 53.2(3)
C17 C18 C19 C20 176.1(2)
C24 C18 C19 C20 -53.6(3)
C25 C19 C20 C21 -171.3(3)
C26 C19 C20 C21 63.4(3)
C18 C19 C20 C21 -53.5(3)
C25 C19 C20 C23 -60.4(3)
C26 C19 C20 C23 174.4(3)
C18 C19 C20 C23 57.4(3)
C23 C20 C21 C22 -74.8(4)
C19 C20 C21 C22 32.5(4)
C20 C21 C22 O6 -175.5(4)
C20 C21 C22 C18 3.3(4)
C17 C18 C22 O6 17.3(5)
C24 C18 C22 O6 -113.9(4)
C19 C18 C22 O6 142.1(4)
C17 C18 C22 C21 -161.4(3)
C24 C18 C22 C21 67.3(3)
C19 C18 C22 C21 -36.7(3)
C21 C20 C23 C24 69.4(3)
C19 C20 C23 C24 -39.1(3)
C22 C18 C24 C23 -71.1(3)
C17 C18 C24 C23 160.6(3)
C19 C18 C24 C23 31.7(3)
C20 C23 C24 C18 4.0(3)
C18 C17 S1 O3 -74.7(2)
C18 C17 S1 O4 165.1(2)
C18 C17 S1 O5 45.2(2)
